data_4116193
loop_
_publ_author_name
'Dusan Hesek'
'Guy A. Hembury'
'Michael G. B. Drew'
'Seiji Taniguchi'
'Yoshihisa Inoue'

_publ_section_title
;
 Atropisomer and Diastereomer Generation and Control in Ruthenium
 Bis(bipyridine) Phosphonite Complexes
;
_journal_name_full 'Journal of the American Chemical Society'
_journal_page_first 10236
_journal_page_last 10237
_journal_paper_doi 10.1021/ja002117t
_journal_volume 122
_journal_year 2000
_chemical_formula_sum 'C30 H31 Cl F6 N4 O2 P2 Ru'
_chemical_formula_weight 792.05
_chemical_name_systematic
;
  ?
;
_space_group_IT_number 14
_symmetry_cell_setting monoclinic
_symmetry_space_group_name_Hall '-P 2ybc'
_symmetry_space_group_name_H-M 'P 1 21/c 1'
_atom_sites_solution_hydrogens geom
_atom_sites_solution_primary direct
_atom_sites_solution_secondary difmap
_audit_creation_method SHELXL-97
_cell_angle_alpha 90.00
_cell_angle_beta 99.501(8)
_cell_angle_gamma 90.00
_cell_formula_units_Z 4
_cell_length_a 12.793(2)
_cell_length_b 13.881(2)
_cell_length_c 18.919(2)
_cell_measurement_reflns_used 25
_cell_measurement_temperature 296.2
_cell_measurement_theta_max 15.0
_cell_measurement_theta_min 14.8
_cell_volume 3313.5(8)
_computing_cell_refinement 'Rigaku/AFC Diffractometer Control'
_computing_data_collection 'Rigaku/AFC Diffractometer Control'
_computing_data_reduction teXsan
_computing_molecular_graphics PLATON(Spek,1994)
_computing_structure_refinement 'SHELXL-93 (Sheldrick, 1993)'
_computing_structure_solution 'DIRDIF92 (PATTY)'
_diffrn_ambient_temperature 293(2)
_diffrn_measured_fraction_theta_full 0.998
_diffrn_measured_fraction_theta_max 0.998
_diffrn_measurement_device 'Rigaku AFC7R'
_diffrn_measurement_method \w-2\q
_diffrn_radiation_detector 'scintillation counter'
_diffrn_radiation_monochromator graphite
_diffrn_radiation_source 'Rigaku rotating anode'
_diffrn_radiation_type MoK\a
_diffrn_radiation_wavelength 0.71073
_diffrn_reflns_av_R_equivalents 0.0000
_diffrn_reflns_av_sigmaI/netI 0.0492
_diffrn_reflns_limit_h_max 16
_diffrn_reflns_limit_h_min 0
_diffrn_reflns_limit_k_max 18
_diffrn_reflns_limit_k_min 0
_diffrn_reflns_limit_l_max 24
_diffrn_reflns_limit_l_min -24
_diffrn_reflns_number 7616
_diffrn_reflns_theta_full 27.51
_diffrn_reflns_theta_max 27.51
_diffrn_reflns_theta_min 2.56
_diffrn_standards_decay_% 0.01
_diffrn_standards_interval_count 150
_diffrn_standards_number 3
_exptl_absorpt_coefficient_mu 0.719
_exptl_absorpt_correction_T_max 0.991
_exptl_absorpt_correction_T_min 0.816
_exptl_absorpt_correction_type psi-scan
_exptl_absorpt_process_details '(North, Phillips & Mathews, 1968)'
_exptl_crystal_colour red
_exptl_crystal_density_diffrn 1.588
_exptl_crystal_description prismatic
_exptl_crystal_F_000 1600
_exptl_crystal_size_max 0.350
_exptl_crystal_size_mid 0.160
_exptl_crystal_size_min 0.080
_refine_diff_density_max 0.762
_refine_diff_density_min -0.985
_refine_diff_density_rms 0.079
_refine_ls_extinction_coef 0.0002(2)
_refine_ls_extinction_expression Fc^*^=kFc[1+0.001xFc^2^\l^3^/sin(2\q)]^-1/4^
_refine_ls_extinction_method SHELXL
_refine_ls_goodness_of_fit_ref 1.016
_refine_ls_hydrogen_treatment mixed
_refine_ls_matrix_type full
_refine_ls_number_parameters 418
_refine_ls_number_reflns 7616
_refine_ls_number_restraints 0
_refine_ls_restrained_S_all 1.016
_refine_ls_R_factor_all 0.0887
_refine_ls_R_factor_gt 0.0432
_refine_ls_shift/su_max 0.001
_refine_ls_shift/su_mean 0.000
_refine_ls_structure_factor_coef Fsqd
_refine_ls_weighting_details 'w=1/[\s^2^(Fo^2^)+(0.0758P)^2^+0.6670P] where P=(Fo^2^+2Fc^2^)/3'
_refine_ls_weighting_scheme calc
_refine_ls_wR_factor_gt 0.1193
_refine_ls_wR_factor_ref 0.1402
_reflns_number_gt 4945
_reflns_number_total 7616
_reflns_threshold_expression >2sigma(I)
_cod_data_source_file ja002117t_1.cif
_cod_data_source_block 3
_cod_depositor_comments
;
The following automatic conversions were performed:

'_refine_ls_weighting_scheme' value 'calc
w=1/[\s^2^(Fo^2^)+(0.0758P)^2^+0.6670P] where P=(Fo^2^+2Fc^2^)/3' was
changed to 'calc'. New tag '_refine_ls_weighting_details' was
created. The value of the new tag was set to
'w=1/[\s^2^(Fo^2^)+(0.0758P)^2^+0.6670P] where P=(Fo^2^+2Fc^2^)/3'.

Automatic conversion script
Id: cif_fix_values 3143 2015-03-26 13:38:13Z robertas 
;
_cod_database_code 4116193

loop_
_symmetry_equiv_pos_as_xyz
'x, y, z'
'x, -y+1/2, z+1/2'
'-x, -y, -z'
'-x, y-1/2, -z-1/2'

loop_
_atom_site_label
_atom_site_type_symbol
_atom_site_fract_x
_atom_site_fract_y
_atom_site_fract_z
_atom_site_U_iso_or_equiv
_atom_site_adp_type
_atom_site_occupancy
_atom_site_calc_flag
_atom_site_refinement_flags
Ru1 Ru 0.72371(2) 0.70864(2) 0.492226(15) 0.04185(11) Uani 1 d .
Cl1 Cl 0.78356(9) 0.55539(8) 0.54480(6) 0.0626(3) Uani 1 d .
P1 P 0.85895(8) 0.72188(8) 0.42997(6) 0.0520(3) Uani 1 d .
P11 P 0.27196(12) 0.79432(10) 0.29558(8) 0.0741(4) Uani 1 d .
F11 F 0.3148(4) 0.8142(3) 0.3765(2) 0.1348(15) Uani 1 d .
F12 F 0.3063(4) 0.8978(3) 0.2756(3) 0.167(2) Uani 1 d .
F13 F 0.3850(4) 0.7560(4) 0.2872(2) 0.1423(17) Uani 1 d .
F14 F 0.2380(4) 0.6917(2) 0.3173(3) 0.1301(15) Uani 1 d .
F15 F 0.2283(4) 0.7725(5) 0.2150(2) 0.160(2) Uani 1 d .
F16 F 0.1613(3) 0.8353(3) 0.3068(3) 0.1226(13) Uani 1 d .
N11 N 0.6150(2) 0.6357(2) 0.41729(17) 0.0515(7) Uani 1 d .
C12 C 0.6313(4) 0.6056(4) 0.3522(3) 0.0721(13) Uani 1 d .
H12 H 0.6965 0.6181 0.3385 0.087 Uiso 1 calc R
C13 C 0.5556(5) 0.5573(4) 0.3053(3) 0.0838(15) Uani 1 d .
H13 H 0.5697 0.5385 0.2606 0.101 Uiso 1 calc R
C14 C 0.4606(4) 0.5374(4) 0.3244(3) 0.0798(15) Uani 1 d .
H14 H 0.4086 0.5051 0.2931 0.096 Uiso 1 calc R
C15 C 0.4420(4) 0.5659(3) 0.3912(3) 0.0679(12) Uani 1 d .
H15 H 0.3776 0.5520 0.4055 0.081 Uiso 1 calc R
C16 C 0.5194(3) 0.6151(3) 0.4363(2) 0.0515(9) Uani 1 d .
C17 C 0.5056(3) 0.6489(3) 0.5075(2) 0.0493(9) Uani 1 d .
C18 C 0.4132(3) 0.6369(3) 0.5361(3) 0.0672(12) Uani 1 d .
H18 H 0.3555 0.6053 0.5097 0.081 Uiso 1 calc R
C19 C 0.4070(4) 0.6711(4) 0.6028(3) 0.0745(14) Uani 1 d .
H19 H 0.3450 0.6639 0.6218 0.089 Uiso 1 calc R
C20 C 0.4943(4) 0.7168(4) 0.6419(3) 0.0690(12) Uani 1 d .
H20 H 0.4926 0.7401 0.6877 0.083 Uiso 1 calc R
C21 C 0.5826(4) 0.7264(3) 0.6110(2) 0.0604(11) Uani 1 d .
H21 H 0.6412 0.7570 0.6371 0.072 Uiso 1 calc R
N22 N 0.5901(2) 0.6946(2) 0.54574(18) 0.0472(7) Uani 1 d .
N42 N 0.6677(2) 0.8445(2) 0.46535(19) 0.0533(8) Uani 1 d .
C41 C 0.5953(4) 0.8662(4) 0.4074(3) 0.0695(12) Uani 1 d .
H41 H 0.5712 0.8182 0.3744 0.083 Uiso 1 calc R
C40 C 0.5562(5) 0.9594(5) 0.3962(4) 0.098(2) Uani 1 d .
H40 H 0.5052 0.9731 0.3564 0.118 Uiso 1 calc R
C39 C 0.5917(6) 1.0287(5) 0.4422(5) 0.113(3) Uani 1 d .
H39 H 0.5674 1.0915 0.4338 0.136 Uiso 1 calc R
C38 C 0.6648(5) 1.0080(4) 0.5026(4) 0.0902(18) Uani 1 d .
H38 H 0.6886 1.0558 0.5359 0.108 Uiso 1 calc R
C37 C 0.7017(3) 0.9146(3) 0.5125(3) 0.0638(11) Uani 1 d .
C36 C 0.7835(3) 0.8844(3) 0.5722(3) 0.0626(11) Uani 1 d .
C35 C 0.8346(5) 0.9451(4) 0.6251(3) 0.0914(18) Uani 1 d .
H35 H 0.8153 1.0097 0.6251 0.110 Uiso 1 calc R
C34 C 0.9127(6) 0.9116(6) 0.6771(4) 0.109(2) Uani 1 d .
H34 H 0.9465 0.9527 0.7125 0.130 Uiso 1 calc R
C33 C 0.9408(5) 0.8164(5) 0.6763(3) 0.0933(19) Uani 1 d .
H33 H 0.9941 0.7921 0.7111 0.112 Uiso 1 calc R
C32 C 0.8887(4) 0.7569(4) 0.6231(2) 0.0672(12) Uani 1 d .
H32 H 0.9086 0.6925 0.6223 0.081 Uiso 1 calc R
N31 N 0.8102(3) 0.7894(2) 0.57249(18) 0.0508(7) Uani 1 d .
C71 C 0.8491(3) 0.8240(3) 0.3695(2) 0.0554(10) Uani 1 d .
C72 C 0.8692(4) 0.9152(4) 0.3979(3) 0.0729(13) Uani 1 d .
H72 H 0.8948 0.9221 0.4466 0.087 Uiso 1 calc R
C73 C 0.8518(5) 0.9964(4) 0.3550(4) 0.0908(18) Uani 1 d .
H73 H 0.8633 1.0575 0.3749 0.109 Uiso 1 calc R
C74 C 0.8169(4) 0.9854(4) 0.2820(4) 0.0891(17) Uani 1 d .
H74 H 0.8066 1.0394 0.2525 0.107 Uiso 1 calc R
C75 C 0.7976(4) 0.8964(4) 0.2534(3) 0.0820(15) Uani 1 d .
H75 H 0.7740 0.8896 0.2044 0.098 Uiso 1 calc R
C76 C 0.8129(4) 0.8160(3) 0.2964(2) 0.0637(11) Uani 1 d .
H76 H 0.7988 0.7554 0.2762 0.076 Uiso 1 calc R
O51 O 0.9692(2) 0.7369(3) 0.48242(17) 0.0793(10) Uani 1 d .
C52 C 1.0678(4) 0.7489(7) 0.4553(3) 0.137(3) Uani 1 d .
H52A H 1.0808 0.6915 0.4287 0.164 Uiso 1 calc R
H52B H 1.0607 0.8027 0.4221 0.164 Uiso 1 calc R
C53 C 1.1510(5) 0.7643(8) 0.5062(4) 0.149(4) Uani 1 d .
H53A H 1.1479 0.8287 0.5243 0.179 Uiso 1 calc R
H53B H 1.2151 0.7563 0.4866 0.179 Uiso 1 calc R
H53C H 1.1500 0.7191 0.5445 0.179 Uiso 1 calc R
O61 O 0.8823(3) 0.6397(2) 0.37493(17) 0.0706(8) Uani 1 d .
C62 C 0.9158(10) 0.5446(6) 0.4006(4) 0.180(5) Uani 1 d .
H62A H 0.9864 0.5521 0.4281 0.216 Uiso 1 calc R
H62B H 0.8701 0.5265 0.4345 0.216 Uiso 1 calc R
C63 C 0.9196(10) 0.4754(6) 0.3620(5) 0.191(5) Uani 1 d .
H63A H 0.8512 0.4650 0.3335 0.229 Uiso 1 calc R
H63B H 0.9399 0.4194 0.3908 0.229 Uiso 1 calc R
H63C H 0.9707 0.4869 0.3310 0.229 Uiso 1 calc R

loop_
_atom_site_aniso_label
_atom_site_aniso_U_11
_atom_site_aniso_U_22
_atom_site_aniso_U_33
_atom_site_aniso_U_23
_atom_site_aniso_U_13
_atom_site_aniso_U_12
Ru1 0.04031(16) 0.04280(17) 0.04316(17) -0.00045(13) 0.00898(11) -0.00281(12)
Cl1 0.0613(6) 0.0499(6) 0.0758(7) 0.0091(5) 0.0084(5) 0.0022(4)
P1 0.0447(5) 0.0652(7) 0.0479(5) 0.0027(5) 0.0130(4) 0.0016(5)
P11 0.0881(9) 0.0643(7) 0.0761(8) 0.0008(6) 0.0322(7) 0.0046(6)
F11 0.166(4) 0.153(4) 0.089(3) -0.026(3) 0.030(3) -0.031(3)
F12 0.123(3) 0.113(3) 0.273(6) 0.088(4) 0.057(4) -0.009(3)
F13 0.130(3) 0.177(4) 0.134(3) 0.027(3) 0.062(3) 0.068(3)
F14 0.160(4) 0.063(2) 0.172(4) 0.000(2) 0.042(3) -0.009(2)
F15 0.154(4) 0.245(6) 0.081(3) -0.011(3) 0.018(3) 0.014(4)
F16 0.109(3) 0.098(3) 0.177(4) 0.002(3) 0.068(3) 0.010(2)
N11 0.0486(17) 0.0524(18) 0.0528(18) -0.0045(15) 0.0068(14) -0.0013(15)
C12 0.070(3) 0.081(3) 0.065(3) -0.023(2) 0.011(2) -0.008(2)
C13 0.094(4) 0.090(4) 0.062(3) -0.030(3) -0.002(3) -0.006(3)
C14 0.073(3) 0.069(3) 0.086(4) -0.017(3) -0.019(3) -0.004(3)
C15 0.051(2) 0.058(3) 0.088(3) 0.000(2) -0.006(2) -0.005(2)
C16 0.0447(19) 0.0423(19) 0.065(2) 0.0044(17) 0.0008(17) 0.0022(16)
C17 0.0400(17) 0.0442(19) 0.065(2) 0.0112(17) 0.0113(16) 0.0034(15)
C18 0.045(2) 0.070(3) 0.089(3) 0.011(3) 0.015(2) 0.002(2)
C19 0.049(2) 0.086(3) 0.095(4) 0.014(3) 0.032(2) 0.006(2)
C20 0.069(3) 0.077(3) 0.067(3) 0.008(2) 0.028(2) 0.007(2)
C21 0.060(2) 0.065(3) 0.059(3) 0.004(2) 0.020(2) 0.000(2)
N22 0.0436(15) 0.0457(17) 0.0536(18) 0.0082(14) 0.0117(13) 0.0034(13)
N42 0.0495(17) 0.0497(18) 0.064(2) 0.0088(16) 0.0197(16) -0.0023(15)
C41 0.068(3) 0.072(3) 0.069(3) 0.019(2) 0.014(2) 0.009(2)
C40 0.079(4) 0.092(4) 0.125(5) 0.044(4) 0.019(3) 0.029(3)
C39 0.126(6) 0.062(4) 0.160(7) 0.039(4) 0.049(5) 0.033(4)
C38 0.099(4) 0.055(3) 0.126(5) -0.007(3) 0.049(4) 0.002(3)
C37 0.058(2) 0.049(2) 0.090(3) -0.004(2) 0.028(2) -0.0073(19)
C36 0.060(2) 0.054(2) 0.080(3) -0.016(2) 0.029(2) -0.016(2)
C35 0.098(4) 0.079(4) 0.103(4) -0.043(3) 0.032(4) -0.031(3)
C34 0.098(5) 0.129(6) 0.098(5) -0.053(4) 0.017(4) -0.049(4)
C33 0.072(3) 0.143(6) 0.061(3) -0.010(3) -0.002(2) -0.034(4)
C32 0.058(2) 0.091(3) 0.052(2) -0.002(2) 0.0051(19) -0.014(2)
N31 0.0456(16) 0.0581(19) 0.0510(18) -0.0086(15) 0.0145(14) -0.0134(15)
C71 0.046(2) 0.066(2) 0.058(2) 0.005(2) 0.0178(18) -0.0048(18)
C72 0.083(3) 0.072(3) 0.069(3) -0.005(2) 0.028(2) -0.026(3)
C73 0.101(4) 0.066(3) 0.116(5) 0.000(3) 0.050(4) -0.019(3)
C74 0.085(4) 0.074(4) 0.115(5) 0.034(3) 0.034(3) 0.003(3)
C75 0.084(3) 0.091(4) 0.073(3) 0.026(3) 0.016(3) 0.008(3)
C76 0.071(3) 0.069(3) 0.052(2) 0.003(2) 0.012(2) 0.007(2)
O51 0.0405(15) 0.143(3) 0.0563(18) 0.007(2) 0.0128(13) -0.0026(18)
C52 0.045(3) 0.288(10) 0.084(4) 0.016(5) 0.026(3) -0.017(4)
C53 0.054(3) 0.276(11) 0.118(6) 0.006(7) 0.013(3) -0.040(5)
O61 0.082(2) 0.069(2) 0.0680(19) 0.0025(16) 0.0334(16) 0.0165(17)
C62 0.324(14) 0.122(7) 0.111(6) 0.031(5) 0.090(8) 0.131(9)
C63 0.286(14) 0.082(5) 0.184(10) 0.014(6) -0.023(10) 0.057(7)

loop_
_atom_type_symbol
_atom_type_description
_atom_type_scat_dispersion_real
_atom_type_scat_dispersion_imag
_atom_type_scat_source
C C 0.0033 0.0016 'International Tables Vol C Tables 4.2.6.8 and 6.1.1.4'
H H 0.0000 0.0000 'International Tables Vol C Tables 4.2.6.8 and 6.1.1.4'
Cl Cl 0.1484 0.1585 'International Tables Vol C Tables 4.2.6.8 and 6.1.1.4'
F F 0.0171 0.0103 'International Tables Vol C Tables 4.2.6.8 and 6.1.1.4'
N N 0.0061 0.0033 'International Tables Vol C Tables 4.2.6.8 and 6.1.1.4'
O O 0.0106 0.0060 'International Tables Vol C Tables 4.2.6.8 and 6.1.1.4'
P P 0.1023 0.0942 'International Tables Vol C Tables 4.2.6.8 and 6.1.1.4'
Ru Ru -1.2594 0.8363 'International Tables Vol C Tables 4.2.6.8 and 6.1.1.4'

loop_
_geom_angle_atom_site_label_1
_geom_angle_atom_site_label_2
_geom_angle_atom_site_label_3
_geom_angle
N42 Ru1 N31 78.77(14)
N42 Ru1 N11 96.41(13)
N31 Ru1 N11 170.71(12)
N42 Ru1 N22 85.82(12)
N31 Ru1 N22 94.30(12)
N11 Ru1 N22 77.34(13)
N42 Ru1 P1 93.58(9)
N31 Ru1 P1 88.60(9)
N11 Ru1 P1 99.68(9)
N22 Ru1 P1 176.86(9)
N42 Ru1 Cl1 169.88(10)
N31 Ru1 Cl1 94.64(10)
N11 Ru1 Cl1 89.01(10)
N22 Ru1 Cl1 87.05(8)
P1 Ru1 Cl1 93.92(4)
O51 P1 O61 104.84(19)
O51 P1 C71 104.6(2)
O61 P1 C71 98.47(19)
O51 P1 Ru1 111.13(12)
O61 P1 Ru1 121.43(13)
C71 P1 Ru1 114.46(13)
F11 P11 F14 88.4(3)
F11 P11 F15 178.9(3)
F14 P11 F15 90.5(3)
F11 P11 F12 90.4(3)
F14 P11 F12 178.7(3)
F15 P11 F12 90.7(3)
F11 P11 F16 88.9(3)
F14 P11 F16 89.9(2)
F15 P11 F16 91.0(3)
F12 P11 F16 89.7(2)
F11 P11 F13 88.8(3)
F14 P11 F13 91.1(3)
F15 P11 F13 91.3(3)
F12 P11 F13 89.2(3)
F16 P11 F13 177.5(3)
C12 N11 C16 117.2(4)
C12 N11 Ru1 125.9(3)
C16 N11 Ru1 116.8(3)
N11 C12 C13 122.8(5)
C14 C13 C12 119.7(5)
C13 C14 C15 118.9(4)
C16 C15 C14 119.7(4)
N11 C16 C15 121.7(4)
N11 C16 C17 115.3(3)
C15 C16 C17 123.1(4)
N22 C17 C18 120.3(4)
N22 C17 C16 115.7(3)
C18 C17 C16 124.0(4)
C19 C18 C17 120.2(4)
C18 C19 C20 119.2(4)
C21 C20 C19 117.9(5)
N22 C21 C20 124.0(4)
C21 N22 C17 118.5(3)
C21 N22 Ru1 126.6(3)
C17 N22 Ru1 114.9(3)
C37 N42 C41 118.8(4)
C37 N42 Ru1 116.1(3)
C41 N42 Ru1 125.0(3)
N42 C41 C40 121.0(5)
C39 C40 C41 119.9(6)
C40 C39 C38 120.3(6)
C37 C38 C39 118.5(6)
N42 C37 C38 121.6(5)
N42 C37 C36 114.6(4)
C38 C37 C36 123.8(5)
N31 C36 C35 119.8(5)
N31 C36 C37 115.2(4)
C35 C36 C37 125.0(5)
C34 C35 C36 121.0(6)
C35 C34 C33 118.9(5)
C34 C33 C32 119.2(6)
N31 C32 C33 122.0(5)
C32 N31 C36 119.0(4)
C32 N31 Ru1 126.1(3)
C36 N31 Ru1 114.9(3)
C72 C71 C76 118.1(4)
C72 C71 P1 118.8(3)
C76 C71 P1 122.9(4)
C71 C72 C73 121.0(5)
C72 C73 C74 119.2(5)
C75 C74 C73 120.4(5)
C74 C75 C76 120.3(5)
C75 C76 C71 121.1(5)
C52 O51 P1 121.7(3)
C53 C52 O51 113.6(5)
C62 O61 P1 120.5(4)
C63 C62 O61 124.1(8)

loop_
_geom_bond_atom_site_label_1
_geom_bond_atom_site_label_2
_geom_bond_distance
Ru1 N42 2.051(3)
Ru1 N31 2.058(3)
Ru1 N11 2.078(3)
Ru1 N22 2.135(3)
Ru1 P1 2.2554(11)
Ru1 Cl1 2.4185(11)
P1 O51 1.598(3)
P1 O61 1.605(3)
P1 C71 1.814(4)
P11 F11 1.564(4)
P11 F14 1.564(4)
P11 F15 1.565(5)
P11 F12 1.567(4)
P11 F16 1.573(4)
P11 F13 1.574(4)
N11 C12 1.349(5)
N11 C16 1.361(5)
C12 C13 1.375(6)
C13 C14 1.353(8)
C14 C15 1.381(7)
C15 C16 1.377(6)
C16 C17 1.464(6)
C17 N22 1.355(5)
C17 C18 1.388(5)
C18 C19 1.362(7)
C19 C20 1.387(7)
C20 C21 1.361(6)
C21 N22 1.329(5)
N42 C37 1.344(6)
N42 C41 1.347(6)
C41 C40 1.391(7)
C40 C39 1.327(10)
C39 C38 1.382(9)
C38 C37 1.382(7)
C37 C36 1.468(7)
C36 N31 1.362(5)
C36 C35 1.386(7)
C35 C34 1.363(9)
C34 C33 1.370(9)
C33 C32 1.386(7)
C32 N31 1.346(6)
C71 C72 1.382(6)
C71 C76 1.388(6)
C72 C73 1.385(8)
C73 C74 1.389(8)
C74 C75 1.355(8)
C75 C76 1.376(6)
O51 C52 1.449(5)
C52 C53 1.330(8)
O61 C62 1.447(7)
C62 C63 1.213(10)
